data_7233609
loop_
_publ_author_name
'Hamdi Ben Yahia'
'Ute Ch. Rodewald'
'Claus Feldmann'
'Marcus Roming'
'Francois Weill'
'Rainer Pottgen'

_publ_section_title
;
 X-Ray diffraction and SAED characterisations of RE4O4[PO4]Cl (RE = La,
 Pr, and Nd) and photoluminescence properties of Eu3+-doped La4O4[PO4]Cl
;
_journal_name_full 'Journal of Materials Chemistry C'
_journal_page_first 1131
_journal_page_last 1140
_journal_paper_doi 10.1039/C3TC31466A
_journal_volume 2
_journal_year 2014
_chemical_absolute_configuration .
_chemical_formula_moiety 'Cl1 La4 O8 P1'
_chemical_formula_sum 'Cl La4 O8 P'
_chemical_formula_weight 750
_space_group_IT_number 14
_space_group_name_Hall '-P 2ybc'
_space_group_name_H-M_alt 'P 1 21/c 1'
_symmetry_cell_setting monoclinic
_symmetry_Int_Tables_number 14
_symmetry_space_group_name_Hall '-P 2ybc'
_symmetry_space_group_name_H-M 'P 1 21/c 1'
_cell_angle_alpha 90
_cell_angle_beta 104.152(4)
_cell_angle_gamma 90
_cell_formula_units_Z 8
_cell_length_a 11.0803(5)
_cell_length_b 11.7675(4)
_cell_length_c 14.7797(7)
_cell_measurement_reflns_used 43992
_cell_measurement_temperature 293
_cell_measurement_theta_max 32.01
_cell_measurement_theta_min 2.24
_cell_volume 1868.60(14)
_diffrn_ambient_temperature 293
_diffrn_measured_fraction_theta_full 1
_diffrn_measured_fraction_theta_max 1
_diffrn_measurement_device 'four-cycle diffractometer'
_diffrn_measurement_device_type 'IPDS Stoe'
_diffrn_measurement_method Multi-Scan
_diffrn_radiation_monochromator graphite
_diffrn_radiation_probe x-ray
_diffrn_radiation_source 'X-ray tube'
_diffrn_radiation_type 'Mo K\a'
_diffrn_radiation_wavelength 0.71069
_diffrn_reflns_av_R_equivalents 0.1203
_diffrn_reflns_av_sigmaI/netI 0.0955
_diffrn_reflns_limit_h_max 16
_diffrn_reflns_limit_h_min -16
_diffrn_reflns_limit_k_max 17
_diffrn_reflns_limit_k_min -17
_diffrn_reflns_limit_l_max 21
_diffrn_reflns_limit_l_min -21
_diffrn_reflns_number 43992
_diffrn_reflns_theta_full 32.01
_diffrn_reflns_theta_max 32.01
_diffrn_reflns_theta_min 2.24
_exptl_absorpt_coefficient_mu 18.387
_exptl_absorpt_correction_T_max 0.8921
_exptl_absorpt_correction_T_min 0.3572
_exptl_absorpt_correction_type gaussian
_exptl_absorpt_process_details 'Jana2006  (Petricek, Dusek & Palatinus, 2000)'
_exptl_crystal_colour colorless
_exptl_crystal_density_diffrn 5.3305
_exptl_crystal_description plate
_exptl_crystal_F_000 2592
_exptl_crystal_size_max 0.063
_exptl_crystal_size_mid 0.052
_exptl_crystal_size_min 0.006
_refine_diff_density_max 2.68
_refine_diff_density_min -2.73
_refine_ls_extinction_coef 980(190)
_refine_ls_extinction_method 'B-C type 1 Gaussian isotropic (Becker & Coppens, 1974)'
_refine_ls_goodness_of_fit_gt 1.17
_refine_ls_goodness_of_fit_ref 1.17
_refine_ls_number_constraints 0
_refine_ls_number_parameters 114
_refine_ls_number_reflns 1888
_refine_ls_number_restraints 0
_refine_ls_R_factor_all 0.0376
_refine_ls_R_factor_gt 0.0376
_refine_ls_shift/su_max 0.0030
_refine_ls_shift/su_mean 0.0002
_refine_ls_structure_factor_coef Fsqd
_refine_ls_weighting_details w=1/(\s^2^(I)+0.0009I^2^)
_refine_ls_weighting_scheme sigma
_refine_ls_wR_factor_gt 0.0814
_refine_ls_wR_factor_ref 0.0814
_reflns_number_gt 1888
_reflns_number_total 6412
_reflns_threshold_expression I>3\s(I)
_cod_data_source_file c3tc31466a.cif
_cod_data_source_block 1
_cod_depositor_comments
;
The following automatic conversions were performed:

data item '_diffrn_radiation_probe' value 'X-ray' was changed to
'x-ray' in accordance with the built-in table derived from the CIF
Core dictionary named 'cif_core.dic' version 2.4.5 last updated on
2014-11-21.

Automatic conversion script
Id: cif_fix_values 6909 2019-04-08 15:41:33Z antanas 
;
_cod_original_formula_sum 'Cl1 La4 O8 P1'
_cod_database_code 7233609

loop_
_symmetry_equiv_pos_site_id
_symmetry_equiv_pos_as_xyz
1 x,y,z
2 -x,y+1/2,-z+1/2
3 -x,-y,-z
4 x,-y+1/2,z+1/2

loop_
_atom_site_label
_atom_site_type_symbol
_atom_site_fract_x
_atom_site_fract_y
_atom_site_fract_z
_atom_site_adp_type
_atom_site_U_iso_or_equiv
_atom_site_symmetry_multiplicity
_atom_site_occupancy
_atom_site_calc_flag
_atom_site_refinement_flags
_atom_site_disorder_assembly
_atom_site_disorder_group
P1 P 0.0154(2) 0.7436(2) 0.00593(18) Uiso 0.0105(6) 4 1 d . . .
O1 O 0.0259(2) 0.8071(2) -0.08119(17) Uiso 0.0105(6) 4 1 d . . .
O2 O 0.14731(9) 0.7261(3) 0.06959(7) Uiso 0.0224(2) 4 1 d . . .
O3 O -0.03813(9) 0.6243(3) -0.01962(6) Uiso 0.0126(2) 4 1 d . . .
O4 O -0.06651(8) 0.8053(4) 0.06021(7) Uiso 0.01468(18) 4 1 d . . .
P2 P 0.74173(9) 0.4864(3) 0.37212(6) Uiso 0.0115(2) 4 1 d . . .
O5 O 0.85354(18) 0.48100(18) 0.33591(13) Uiso 0.0151(5) 4 1 d . . .
O6 O 0.7506(2) 0.5273(2) 0.47293(16) Uiso 0.0212(5) 4 1 d . . .
O7 O 0.7278(6) 0.3550(3) 0.3708(6) Uiso 0.0179(11) 4 1 d . . .
O8 O 0.6226(17) 0.5367(12) 0.3044(12) Uiso 0.019(3) 4 1 d . . .
Cl1 Cl 0.4447(17) 0.3009(15) 0.2083(12) Uiso 0.027(3) 4 1 d . . .
Cl2 Cl 0.3192(14) 0.5755(11) 0.1485(10) Uiso 0.028(3) 4 1 d . . .
La1 La 0.1580(19) 0.2405(13) 0.2355(13) Uiso 0.011(3) 4 1 d . . .
La2 La 0.6701(4) 0.2381(6) 0.0034(3) Uiso 0.0090(13) 4 1 d . . .
La3 La 0.4274(14) 0.4978(12) 0.3654(9) Uiso 0.008(3) 4 1 d . . .
La4 La 0.9082(17) 0.0030(11) 0.1350(12) Uiso 0.006(4) 4 1 d . . .
La5 La 0.5757(18) 0.5012(13) 0.1263(11) Uiso 0.007(3) 4 1 d . . .
La6 La 0.9168(18) 0.5027(12) 0.1134(12) Uiso 0.007(3) 4 1 d . . .
La7 La 0.1664(6) 0.7673(5) 0.2411(4) Uiso 0.0032(12) 4 1 d . . .
La8 La 0.6785(7) 0.7562(5) 0.0092(5) Uiso 0.0056(12) 4 1 d . . .
O9 O 0.268(3) 0.632(2) 0.354(2) Uiso 0.010(6) 4 1 d . . .
O10 O 0.7478(17) 0.3832(16) 0.1225(14) Uiso 0.001(4) 4 1 d . . .
O11 O 0.508(3) 0.8784(8) -0.002(2) Uiso 0.009(3) 4 1 d . . .
O12 O 0.747(2) 0.630(2) 0.1293(17) Uiso 0.016(7) 4 1 d . . .
O13 O 0.502(3) 0.3725(8) 0.006(2) Uiso 0.008(3) 4 1 d . . .
O14 O 0.740(2) -0.125(2) 0.143(2) Uiso 0.009(6) 4 1 d . . .
O15 O 0.009(3) 0.384(2) 0.233(2) Uiso 0.018(6) 4 1 d . . .
O16 O 0.0097(17) 0.6315(16) 0.2313(14) Uiso 0.000(4) 4 1 d . . .

loop_
_atom_type_symbol
_atom_type_scat_dispersion_real
_atom_type_scat_dispersion_imag
_atom_type_scat_source
Cl 0.1484 0.1585 'International Tables Vol C tables 4.2.6.8 and 6.1.1.1'
La -0.2871 2.4523 'International Tables Vol C tables 4.2.6.8 and 6.1.1.1'
O 0.0106 0.0060 'International Tables Vol C tables 4.2.6.8 and 6.1.1.1'
P 0.1023 0.0942 'International Tables Vol C tables 4.2.6.8 and 6.1.1.1'

loop_
_geom_angle_atom_site_label_1
_geom_angle_atom_site_label_2
_geom_angle_atom_site_label_3
_geom_angle_site_symmetry_1
_geom_angle_site_symmetry_2
_geom_angle_site_symmetry_3
_geom_angle
O1 P1 O2 . . . 108.93(19)
O1 P1 O3 . . . 110.29(18)
O1 P1 O4 . . . 112.9(2)
O1 P1 O7 . . 2_655 92.21(18)
O2 P1 O3 . . . 106.2(2)
O2 P1 O4 . . . 109.68(17)
O2 P1 O7 . . 2_655 31.38(17)
O3 P1 O4 . . . 108.6(2)
O3 P1 O7 . . 2_655 137.58(15)
O4 P1 O7 . . 2_655 93.70(18)
O2 P2 O5 2_645 . . 76.32(16)
O2 P2 O6 2_645 . . 96.00(15)
O2 P2 O7 2_645 . . 28.1(2)
O2 P2 O8 2_645 . . 135.5(6)
O5 P2 O6 . . . 120.33(14)
O5 P2 O7 . . . 92.4(4)
O5 P2 O8 . . . 116.0(7)
O6 P2 O7 . . . 107.8(4)
O6 P2 O8 . . . 110.1(7)
O7 P2 O8 . . . 107.7(6)

loop_
_geom_bond_atom_site_label_1
_geom_bond_atom_site_label_2
_geom_bond_site_symmetry_1
_geom_bond_site_symmetry_2
_geom_bond_distance
P1 O1 . . 1.518(4)
P1 O2 . . 1.547(2)
P1 O3 . . 1.534(4)
P1 O4 . . 1.533(4)
O1 O2 . . 2.494(3)
O1 O3 . . 2.504(4)
O1 O4 . . 2.542(3)
O1 La1 . 3_565 2.719(17)
O1 La4 . 3_665 2.538(15)
O1 O16 . 4_564 2.83(2)
O2 O3 . . 2.464(3)
O2 O4 . . 2.518(3)
O2 O7 . 2_655 2.096(6)
O2 Cl2 . . 2.654(14)
O2 La2 . 3_665 2.550(5)
O2 La7 . . 2.538(7)
O3 O4 . . 2.491(5)
O3 La6 . 1_455 2.577(18)
O3 La6 . 3_665 2.622(19)
O4 O6 . 4_464 2.894(4)
O4 La4 . 1_465 2.620(15)
O4 La8 . 1_455 2.800(7)
O4 O14 . 1_465 2.84(3)
P2 O5 . . 1.466(2)
P2 O6 . . 1.546(3)
P2 O7 . . 1.553(6)
P2 O8 . . 1.565(16)
O5 O6 . . 2.613(3)
O5 O7 . . 2.181(7)
O5 O8 . . 2.571(19)
O5 La4 . 2_755 2.582(19)
O5 La7 . 2_645 2.747(6)
O5 O15 . 1_655 2.80(3)
O6 O7 . . 2.503(6)
O6 O8 . . 2.549(16)
O6 La4 . 4_555 2.620(16)
O6 La8 . 4_565 2.761(7)
O6 O14 . 4_555 2.80(3)
O7 O8 . . 2.517(15)
O7 La2 . 4_555 2.463(10)
O7 La7 . 2_645 2.474(11)
O8 La3 . . 2.58(3)
O8 La5 . . 2.59(2)
La1 O12 . 2_645 2.40(3)
La1 O14 . 2_655 2.45(3)
La1 O15 . . 2.36(3)
La1 O16 . 2_545 2.40(3)
La2 O9 . 2_645 2.40(3)
La2 O10 . . 2.451(19)
La2 O11 . 3_665 2.40(3)
La2 O13 . . 2.45(3)
La3 O9 . . 2.35(3)
La3 O11 . 2_645 2.42(3)
La3 O11 . 4_565 2.43(3)
La3 O14 . 2_655 2.33(3)
La4 O9 . 2_645 2.51(3)
La4 O14 . . 2.43(3)
La4 O15 . 2_645 2.39(3)
La4 O16 . 2_645 2.48(2)
La5 O10 . . 2.37(3)
La5 O12 . . 2.43(3)
La5 O13 . . 2.33(3)
La5 O13 . 3_665 2.44(3)
La6 O10 . . 2.37(3)
La6 O12 . . 2.46(3)
La6 O15 . 1_655 2.29(3)
La6 O16 . 1_655 2.35(2)
La7 O9 . . 2.38(3)
La7 O10 . 2_655 2.43(2)
La7 O15 . 2_555 2.48(3)
La7 O16 . . 2.34(2)
La8 O11 . . 2.35(3)
La8 O12 . . 2.29(3)
La8 O13 . 3_665 2.48(3)
La8 O14 . 1_565 2.38(3)
O9 O10 . 2_655 2.98(3)
O9 O11 . 4_565 2.98(4)
O9 O16 . . 2.99(3)
O10 O12 . . 2.91(3)
O10 O13 . . 2.85(3)
O10 O15 . 1_655 2.95(3)
O11 O11 . 3_675 2.869(14)
O11 O13 . 3_665 2.955(14)
O11 O14 . 1_565 2.91(4)
O12 O13 . 3_665 2.99(4)
O12 O14 . 1_565 2.88(4)
O12 O16 . 1_655 2.93(3)
O14 O15 . 2_645 2.94(4)
O15 O16 . . 2.91(3)
